data_7157799
loop_
_publ_author_name
'Wu, Jia-Yu'
'Liao, Wei-Jr'
'Lin, Xiu-Yi'
'Liang, Chien-Fu'

_publ_section_title
;
 A facile access to <i>N</i>-sulfonylthioimidates and their use for the
 transformation to 3,4-dihydroquinazolines.
;
_journal_issue 43
_journal_name_full 'Organic &amp; biomolecular chemistry'
_journal_page_first 8881
_journal_page_last 8885
_journal_paper_doi 10.1039/d0ob01963a
_journal_volume 18
_journal_year 2020
_chemical_formula_moiety 'C22 H21 N O2 S2'
_chemical_formula_sum 'C22 H21 N O2 S2'
_chemical_formula_weight 395.52
_space_group_crystal_system monoclinic
_space_group_IT_number 14
_space_group_name_Hall '-P 2yn'
_space_group_name_H-M_alt 'P 1 21/n 1'
_atom_sites_solution_hydrogens geom
_atom_sites_solution_primary direct
_audit_creation_date 2019-06-28
_audit_creation_method
;
Olex2 1.2-ac21
(compiled 2015.09.16 svn.r134, GUI svn.r4998)
;
_audit_update_record
;
2020-10-13 deposited with the CCDC.	2020-10-22 downloaded from the CCDC.
;
_cell_angle_alpha 90
_cell_angle_beta 94.189(2)
_cell_angle_gamma 90
_cell_formula_units_Z 4
_cell_length_a 8.0525(5)
_cell_length_b 15.8806(10)
_cell_length_c 15.2504(10)
_cell_measurement_reflns_used 9930
_cell_measurement_temperature 150(2)
_cell_measurement_theta_max 26.383
_cell_measurement_theta_min 3.062
_cell_volume 1945.0(2)
_computing_molecular_graphics 'Olex2 (Dolomanov et al., 2009)'
_computing_publication_material 'Olex2 (Dolomanov et al., 2009)'
_computing_structure_refinement 'ShelXL (Sheldrick, 2008)'
_computing_structure_solution 'ShelXT (Sheldrick, 2015)'
_diffrn_ambient_temperature 150.15
_diffrn_measured_fraction_theta_full 0.978
_diffrn_measured_fraction_theta_max 0.981
_diffrn_measurement_device_type 'Bruker APEX-II CCD'
_diffrn_measurement_method '\f and \w scans'
_diffrn_radiation_type MoK\a
_diffrn_radiation_wavelength 0.71076
_diffrn_reflns_av_R_equivalents 0.0224
_diffrn_reflns_av_unetI/netI 0.0129
_diffrn_reflns_Laue_measured_fraction_full 0.978
_diffrn_reflns_Laue_measured_fraction_max 0.981
_diffrn_reflns_limit_h_max 10
_diffrn_reflns_limit_h_min -9
_diffrn_reflns_limit_k_max 19
_diffrn_reflns_limit_k_min -19
_diffrn_reflns_limit_l_max 19
_diffrn_reflns_limit_l_min -19
_diffrn_reflns_number 29071
_diffrn_reflns_point_group_measured_fraction_full 0.978
_diffrn_reflns_point_group_measured_fraction_max 0.981
_diffrn_reflns_theta_full 25.243
_diffrn_reflns_theta_max 26.402
_diffrn_reflns_theta_min 2.894
_exptl_absorpt_coefficient_mu 0.291
_exptl_absorpt_correction_T_max 0.7454
_exptl_absorpt_correction_T_min 0.6823
_exptl_absorpt_correction_type multi-scan
_exptl_absorpt_process_details
;
SADABS-2016/2 (Bruker,2016/2) was used for absorption correction.
wR2(int) was 0.0793 before and 0.0392 after correction.
The Ratio of minimum to maximum transmission is 0.9153.
The \l/2 correction factor is Not present.
;
_exptl_crystal_colour colorless
_exptl_crystal_density_diffrn 1.351
_exptl_crystal_description block
_exptl_crystal_F_000 832
_refine_diff_density_max 0.313
_refine_diff_density_min -0.370
_refine_diff_density_rms 0.053
_refine_ls_extinction_method none
_refine_ls_goodness_of_fit_ref 1.126
_refine_ls_hydrogen_treatment constr
_refine_ls_matrix_type full
_refine_ls_number_parameters 245
_refine_ls_number_reflns 3899
_refine_ls_number_restraints 0
_refine_ls_restrained_S_all 1.126
_refine_ls_R_factor_all 0.0382
_refine_ls_R_factor_gt 0.0333
_refine_ls_shift/su_max 0.001
_refine_ls_shift/su_mean 0.000
_refine_ls_structure_factor_coef Fsqd
_refine_ls_weighting_details 'w=1/[\s^2^(Fo^2^)+(0.0461P)^2^+1.1647P] where P=(Fo^2^+2Fc^2^)/3'
_refine_ls_weighting_scheme calc
_refine_ls_wR_factor_gt 0.0869
_refine_ls_wR_factor_ref 0.1018
_reflns_Friedel_coverage 0.000
_reflns_number_gt 3597
_reflns_number_total 3899
_reflns_threshold_expression 'I > 2\s(I)'
_cod_data_source_file d0ob01963a2.cif
_cod_data_source_block 132741_0m_pl
_cod_database_code 7157799
_shelx_space_group_comment
;
The symmetry employed for this shelxl refinement is uniquely defined
by the following loop, which should always be used as a source of
symmetry information in preference to the above space-group names.
They are only intended as comments.
;
_olex2_refinement_description
;
1. Fixed Uiso
 At 1.2 times of:
  All C(H) groups, All C(H,H) groups
 At 1.5 times of:
  All C(H,H,H) groups
2.a Secondary CH2 refined with riding coordinates:
 C00S(H00A,H00B), C00V(H00C,H00D)
2.b Aromatic/amide H refined with riding coordinates:
 C00K(H00K), C00M(H00M), C00N(H00N), C00O(H00O), C00U(H00U), C010(H010),
 C011(H011), C014(H014), C017(H017), C019(H019), C01A(H01A), C01C(H01C),
 C01D(H01D), C01F(H01F)
2.c Idealised Me refined as rotating group:
 C01I(H01B,H01E,H01G)
;
_shelx_shelxl_version_number 2014/7
_olex2_submission_special_instructions 'No special instructions were received'

loop_
_space_group_symop_operation_xyz
'x, y, z'
'-x+1/2, y+1/2, -z+1/2'
'-x, -y, -z'
'x-1/2, -y-1/2, z-1/2'

loop_
_atom_site_label
_atom_site_type_symbol
_atom_site_fract_x
_atom_site_fract_y
_atom_site_fract_z
_atom_site_U_iso_or_equiv
_atom_site_adp_type
_atom_site_occupancy
_atom_site_site_symmetry_order
_atom_site_calc_flag
_atom_site_refinement_flags_posn
_atom_site_refinement_flags_adp
_atom_site_refinement_flags_occupancy
_atom_site_disorder_assembly
_atom_site_disorder_group
S001 S 0.72244(5) 0.03748(2) 0.25297(3) 0.02572(13) Uani 1 1 d . . . . .
S004 S 0.68226(5) 0.30129(2) 0.26603(3) 0.02860(13) Uani 1 1 d . . . . .
O005 O 0.69711(17) 0.01408(8) 0.34227(8) 0.0381(3) Uani 1 1 d . . . . .
O007 O 0.87618(15) 0.01367(8) 0.21800(11) 0.0426(3) Uani 1 1 d . . . . .
N008 N 0.69231(16) 0.13878(8) 0.23395(8) 0.0224(3) Uani 1 1 d . . . . .
C00D C 0.72368(17) 0.19660(9) 0.29201(10) 0.0210(3) Uani 1 1 d . . . . .
C00E C 0.98492(18) 0.16831(9) 0.39031(9) 0.0207(3) Uani 1 1 d . . . . .
C00G C 0.55647(19) -0.00419(9) 0.18476(10) 0.0229(3) Uani 1 1 d . . . . .
C00J C 0.41766(19) 0.29425(10) 0.13750(10) 0.0243(3) Uani 1 1 d . . . . .
C00K C 1.0952(2) 0.21711(11) 0.34631(11) 0.0304(4) Uani 1 1 d . . . . .
H00K H 1.0545 0.2623 0.3100 0.037 Uiso 1 1 calc R . . . .
C00M C 0.3939(2) 0.00819(11) 0.20723(11) 0.0293(3) Uani 1 1 d . . . . .
H00M H 0.3726 0.0393 0.2584 0.035 Uiso 1 1 calc R . . . .
C00N C 0.3406(2) 0.21672(11) 0.12431(10) 0.0277(3) Uani 1 1 d . . . . .
H00N H 0.4061 0.1669 0.1247 0.033 Uiso 1 1 calc R . . . .
C00O C 0.5888(2) -0.05040(10) 0.11118(11) 0.0284(3) Uani 1 1 d . . . . .
H00O H 0.6999 -0.0588 0.0961 0.034 Uiso 1 1 calc R . . . .
C00S C 0.79990(18) 0.18855(10) 0.38568(10) 0.0242(3) Uani 1 1 d . . . . .
H00A H 0.7411 0.1435 0.4160 0.029 Uiso 1 1 calc R . . . .
H00B H 0.7832 0.2420 0.4173 0.029 Uiso 1 1 calc R . . . .
C00U C 1.0464(2) 0.10226(10) 0.44264(11) 0.0270(3) Uani 1 1 d . . . . .
H00U H 0.9715 0.0679 0.4722 0.032 Uiso 1 1 calc R . . . .
C00V C 0.60436(19) 0.30015(11) 0.15112(11) 0.0288(4) Uani 1 1 d . . . . .
H00C H 0.6415 0.3521 0.1225 0.035 Uiso 1 1 calc R . . . .
H00D H 0.6541 0.2517 0.1217 0.035 Uiso 1 1 calc R . . . .
C00Z C 0.2928(2) -0.07193(11) 0.08010(12) 0.0334(4) Uani 1 1 d . . . . .
C010 C 1.3252(2) 0.13481(13) 0.40866(11) 0.0336(4) Uani 1 1 d . . . . .
H010 H 1.4414 0.1238 0.4152 0.040 Uiso 1 1 calc R . . . .
C011 C 0.2632(2) -0.02541(11) 0.15407(12) 0.0327(4) Uani 1 1 d . . . . .
H011 H 0.1519 -0.0163 0.1687 0.039 Uiso 1 1 calc R . . . .
C014 C 0.3202(2) 0.36650(11) 0.13715(12) 0.0335(4) Uani 1 1 d . . . . .
H014 H 0.3713 0.4199 0.1472 0.040 Uiso 1 1 calc R . . . .
C017 C 1.2165(2) 0.08576(11) 0.45238(12) 0.0332(4) Uani 1 1 d . . . . .
H017 H 1.2575 0.0409 0.4890 0.040 Uiso 1 1 calc R . . . .
C019 C 1.2648(2) 0.20001(13) 0.35522(12) 0.0369(4) Uani 1 1 d . . . . .
H019 H 1.3397 0.2332 0.3245 0.044 Uiso 1 1 calc R . . . .
C01A C 0.1686(2) 0.21130(13) 0.11053(12) 0.0359(4) Uani 1 1 d . . . . .
H01A H 0.1166 0.1579 0.1025 0.043 Uiso 1 1 calc R . . . .
C01C C 0.4562(2) -0.08435(11) 0.05963(11) 0.0353(4) Uani 1 1 d . . . . .
H01C H 0.4777 -0.1167 0.0093 0.042 Uiso 1 1 calc R . . . .
C01D C 0.0731(2) 0.28354(14) 0.10854(12) 0.0388(4) Uani 1 1 d . . . . .
H01D H -0.0444 0.2800 0.0978 0.047 Uiso 1 1 calc R . . . .
C01F C 0.1482(2) 0.36091(13) 0.12220(12) 0.0392(4) Uani 1 1 d . . . . .
H01F H 0.0823 0.4105 0.1214 0.047 Uiso 1 1 calc R . . . .
C01I C 0.1499(3) -0.10757(15) 0.02190(15) 0.0523(6) Uani 1 1 d . . . . .
H01B H 0.0445 -0.0946 0.0473 0.078 Uiso 1 1 calc GR . . . .
H01E H 0.1625 -0.1688 0.0175 0.078 Uiso 1 1 calc GR . . . .
H01G H 0.1499 -0.0825 -0.0368 0.078 Uiso 1 1 calc GR . . . .

loop_
_atom_site_aniso_label
_atom_site_aniso_U_11
_atom_site_aniso_U_22
_atom_site_aniso_U_33
_atom_site_aniso_U_23
_atom_site_aniso_U_13
_atom_site_aniso_U_12
S001 0.0223(2) 0.0191(2) 0.0344(2) 0.00088(14) -0.00708(15) 0.00168(14)
S004 0.0246(2) 0.0188(2) 0.0405(2) 0.00016(15) -0.01070(16) -0.00105(14)
O005 0.0485(8) 0.0277(6) 0.0351(7) 0.0097(5) -0.0164(6) -0.0082(5)
O007 0.0217(6) 0.0334(7) 0.0719(10) -0.0106(6) -0.0023(6) 0.0060(5)
N008 0.0213(6) 0.0195(6) 0.0259(6) 0.0024(5) -0.0029(5) -0.0007(5)
C00D 0.0142(6) 0.0220(7) 0.0264(7) 0.0019(6) -0.0013(5) -0.0005(5)
C00E 0.0177(7) 0.0250(7) 0.0188(7) -0.0032(5) -0.0019(5) -0.0011(5)
C00G 0.0228(7) 0.0175(7) 0.0278(8) 0.0008(6) -0.0026(6) -0.0003(5)
C00J 0.0209(7) 0.0298(8) 0.0219(7) 0.0051(6) -0.0006(6) -0.0007(6)
C00K 0.0269(8) 0.0365(9) 0.0277(8) 0.0063(7) 0.0002(6) -0.0042(7)
C00M 0.0263(8) 0.0298(8) 0.0317(8) -0.0061(7) 0.0013(6) -0.0002(6)
C00N 0.0249(8) 0.0317(8) 0.0257(8) 0.0019(6) -0.0034(6) -0.0011(6)
C00O 0.0309(8) 0.0258(8) 0.0287(8) 0.0003(6) 0.0035(6) 0.0051(6)
C00S 0.0186(7) 0.0298(8) 0.0239(7) -0.0013(6) -0.0011(6) 0.0015(6)
C00U 0.0230(7) 0.0283(8) 0.0294(8) 0.0035(6) -0.0007(6) -0.0012(6)
C00V 0.0205(8) 0.0309(8) 0.0345(8) 0.0116(7) -0.0021(6) -0.0026(6)
C00Z 0.0388(9) 0.0266(8) 0.0330(9) 0.0027(7) -0.0101(7) -0.0074(7)
C010 0.0176(7) 0.0519(11) 0.0307(8) -0.0134(8) -0.0019(6) 0.0034(7)
C011 0.0235(8) 0.0350(9) 0.0391(9) 0.0008(7) -0.0007(7) -0.0040(7)
C014 0.0307(9) 0.0306(9) 0.0384(9) -0.0005(7) -0.0031(7) 0.0030(7)
C017 0.0270(8) 0.0362(9) 0.0352(9) 0.0001(7) -0.0064(7) 0.0074(7)
C019 0.0238(8) 0.0563(12) 0.0312(9) -0.0001(8) 0.0063(7) -0.0107(8)
C01A 0.0285(9) 0.0451(10) 0.0329(9) 0.0002(7) -0.0063(7) -0.0108(7)
C01C 0.0486(10) 0.0306(9) 0.0261(8) -0.0063(7) -0.0020(7) 0.0012(8)
C01D 0.0190(8) 0.0639(13) 0.0330(9) -0.0009(8) -0.0017(7) -0.0005(8)
C01F 0.0295(9) 0.0489(11) 0.0385(10) -0.0043(8) -0.0014(7) 0.0141(8)
C01I 0.0539(13) 0.0486(12) 0.0507(12) -0.0010(10) -0.0217(10) -0.0165(10)

loop_
_atom_type_symbol
_atom_type_description
_atom_type_scat_dispersion_real
_atom_type_scat_dispersion_imag
_atom_type_scat_source
C C 0.0033 0.0016 'International Tables Vol C Tables 4.2.6.8 and 6.1.1.4'
H H 0.0000 0.0000 'International Tables Vol C Tables 4.2.6.8 and 6.1.1.4'
N N 0.0061 0.0033 'International Tables Vol C Tables 4.2.6.8 and 6.1.1.4'
O O 0.0106 0.0060 'International Tables Vol C Tables 4.2.6.8 and 6.1.1.4'
S S 0.1246 0.1234 'International Tables Vol C Tables 4.2.6.8 and 6.1.1.4'

loop_
_geom_angle_atom_site_label_1
_geom_angle_atom_site_label_2
_geom_angle_atom_site_label_3
_geom_angle
_geom_angle_site_symmetry_1
_geom_angle_site_symmetry_3
_geom_angle_publ_flag
O005 S001 N008 112.87(7) . . ?
O005 S001 C00G 107.92(8) . . ?
O007 S001 O005 117.98(9) . . ?
O007 S001 N008 108.16(8) . . ?
O007 S001 C00G 108.65(8) . . ?
N008 S001 C00G 99.61(7) . . ?
C00D S004 C00V 104.92(8) . . ?
C00D N008 S001 123.75(11) . . ?
N008 C00D S004 120.07(12) . . ?
N008 C00D C00S 129.23(14) . . ?
C00S C00D S004 110.68(11) . . ?
C00K C00E C00S 121.24(14) . . ?
C00U C00E C00K 119.12(14) . . ?
C00U C00E C00S 119.57(13) . . ?
C00M C00G S001 119.24(12) . . ?
C00O C00G S001 119.97(12) . . ?
C00O C00G C00M 120.76(15) . . ?
C00N C00J C00V 120.45(14) . . ?
C00N C00J C014 119.08(15) . . ?
C014 C00J C00V 120.46(15) . . ?
C00E C00K H00K 119.9 . . ?
C00E C00K C019 120.17(16) . . ?
C019 C00K H00K 119.9 . . ?
C00G C00M H00M 120.4 . . ?
C011 C00M C00G 119.27(16) . . ?
C011 C00M H00M 120.4 . . ?
C00J C00N H00N 119.7 . . ?
C00J C00N C01A 120.51(16) . . ?
C01A C00N H00N 119.7 . . ?
C00G C00O H00O 120.5 . . ?
C00G C00O C01C 118.95(16) . . ?
C01C C00O H00O 120.5 . . ?
C00D C00S C00E 112.88(12) . . ?
C00D C00S H00A 109.0 . . ?
C00D C00S H00B 109.0 . . ?
C00E C00S H00A 109.0 . . ?
C00E C00S H00B 109.0 . . ?
H00A C00S H00B 107.8 . . ?
C00E C00U H00U 119.6 . . ?
C00E C00U C017 120.71(15) . . ?
C017 C00U H00U 119.6 . . ?
S004 C00V H00C 108.8 . . ?
S004 C00V H00D 108.8 . . ?
C00J C00V S004 113.85(12) . . ?
C00J C00V H00C 108.8 . . ?
C00J C00V H00D 108.8 . . ?
H00C C00V H00D 107.7 . . ?
C011 C00Z C01C 118.78(16) . . ?
C011 C00Z C01I 120.66(18) . . ?
C01C C00Z C01I 120.56(18) . . ?
C017 C010 H010 120.0 . . ?
C017 C010 C019 119.94(15) . . ?
C019 C010 H010 120.0 . . ?
C00M C011 H011 119.5 . . ?
C00Z C011 C00M 120.91(16) . . ?
C00Z C011 H011 119.5 . . ?
C00J C014 H014 119.9 . . ?
C01F C014 C00J 120.23(17) . . ?
C01F C014 H014 119.9 . . ?
C00U C017 H017 120.1 . . ?
C010 C017 C00U 119.77(16) . . ?
C010 C017 H017 120.1 . . ?
C00K C019 H019 119.9 . . ?
C010 C019 C00K 120.28(16) . . ?
C010 C019 H019 119.9 . . ?
C00N C01A H01A 120.0 . . ?
C01D C01A C00N 119.98(17) . . ?
C01D C01A H01A 120.0 . . ?
C00O C01C C00Z 121.32(16) . . ?
C00O C01C H01C 119.3 . . ?
C00Z C01C H01C 119.3 . . ?
C01A C01D H01D 120.0 . . ?
C01F C01D C01A 119.99(16) . . ?
C01F C01D H01D 120.0 . . ?
C014 C01F H01F 119.9 . . ?
C01D C01F C014 120.18(17) . . ?
C01D C01F H01F 119.9 . . ?
C00Z C01I H01B 109.5 . . ?
C00Z C01I H01E 109.5 . . ?
C00Z C01I H01G 109.5 . . ?
H01B C01I H01E 109.5 . . ?
H01B C01I H01G 109.5 . . ?
H01E C01I H01G 109.5 . . ?

loop_
_geom_bond_atom_site_label_1
_geom_bond_atom_site_label_2
_geom_bond_distance
_geom_bond_site_symmetry_2
_geom_bond_publ_flag
S001 O005 1.4405(13) . ?
S001 O007 1.4340(13) . ?
S001 N008 1.6496(13) . ?
S001 C00G 1.7615(15) . ?
S004 C00D 1.7358(15) . ?
S004 C00V 1.8178(17) . ?
N008 C00D 1.288(2) . ?
C00D C00S 1.518(2) . ?
C00E C00K 1.388(2) . ?
C00E C00S 1.521(2) . ?
C00E C00U 1.387(2) . ?
C00G C00M 1.391(2) . ?
C00G C00O 1.381(2) . ?
C00J C00N 1.387(2) . ?
C00J C00V 1.506(2) . ?
C00J C014 1.390(2) . ?
C00K H00K 0.9500 . ?
C00K C019 1.390(2) . ?
C00M H00M 0.9500 . ?
C00M C011 1.387(2) . ?
C00N H00N 0.9500 . ?
C00N C01A 1.389(2) . ?
C00O H00O 0.9500 . ?
C00O C01C 1.387(2) . ?
C00S H00A 0.9900 . ?
C00S H00B 0.9900 . ?
C00U H00U 0.9500 . ?
C00U C017 1.392(2) . ?
C00V H00C 0.9900 . ?
C00V H00D 0.9900 . ?
C00Z C011 1.383(3) . ?
C00Z C01C 1.389(3) . ?
C00Z C01I 1.511(2) . ?
C010 H010 0.9500 . ?
C010 C017 1.380(3) . ?
C010 C019 1.384(3) . ?
C011 H011 0.9500 . ?
C014 H014 0.9500 . ?
C014 C01F 1.390(3) . ?
C017 H017 0.9500 . ?
C019 H019 0.9500 . ?
C01A H01A 0.9500 . ?
C01A C01D 1.380(3) . ?
C01C H01C 0.9500 . ?
C01D H01D 0.9500 . ?
C01D C01F 1.379(3) . ?
C01F H01F 0.9500 . ?
C01I H01B 0.9800 . ?
C01I H01E 0.9800 . ?
C01I H01G 0.9800 . ?

loop_
_geom_torsion_atom_site_label_1
_geom_torsion_atom_site_label_2
_geom_torsion_atom_site_label_3
_geom_torsion_atom_site_label_4
_geom_torsion
_geom_torsion_site_symmetry_1
_geom_torsion_site_symmetry_2
_geom_torsion_site_symmetry_3
_geom_torsion_site_symmetry_4
_geom_torsion_publ_flag
S001 N008 C00D S004 -178.30(8) . . . . ?
S001 N008 C00D C00S 3.3(2) . . . . ?
S001 C00G C00M C011 -179.29(13) . . . . ?
S001 C00G C00O C01C 178.42(13) . . . . ?
S004 C00D C00S C00E -106.65(13) . . . . ?
O005 S001 N008 C00D 32.26(15) . . . . ?
O005 S001 C00G C00M 48.74(15) . . . . ?
O005 S001 C00G C00O -129.59(13) . . . . ?
O007 S001 N008 C00D -100.15(14) . . . . ?
O007 S001 C00G C00M 177.76(13) . . . . ?
O007 S001 C00G C00O -0.57(16) . . . . ?
N008 S001 C00G C00M -69.24(14) . . . . ?
N008 S001 C00G C00O 112.43(13) . . . . ?
N008 C00D C00S C00E 71.8(2) . . . . ?
C00D S004 C00V C00J 92.66(13) . . . . ?
C00E C00K C019 C010 -0.6(3) . . . . ?
C00E C00U C017 C010 -0.9(3) . . . . ?
C00G S001 N008 C00D 146.47(13) . . . . ?
C00G C00M C011 C00Z 1.0(3) . . . . ?
C00G C00O C01C C00Z 0.7(3) . . . . ?
C00J C00N C01A C01D 1.0(3) . . . . ?
C00J C014 C01F C01D 0.7(3) . . . . ?
C00K C00E C00S C00D 52.9(2) . . . . ?
C00K C00E C00U C017 1.1(2) . . . . ?
C00M C00G C00O C01C 0.1(2) . . . . ?
C00N C00J C00V S004 -94.58(17) . . . . ?
C00N C00J C014 C01F -1.1(3) . . . . ?
C00N C01A C01D C01F -1.5(3) . . . . ?
C00O C00G C00M C011 -1.0(2) . . . . ?
C00S C00E C00K C019 176.65(15) . . . . ?
C00S C00E C00U C017 -175.94(15) . . . . ?
C00U C00E C00K C019 -0.4(2) . . . . ?
C00U C00E C00S C00D -130.06(15) . . . . ?
C00V S004 C00D N008 -1.97(14) . . . . ?
C00V S004 C00D C00S 176.68(10) . . . . ?
C00V C00J C00N C01A -179.11(15) . . . . ?
C00V C00J C014 C01F 178.26(16) . . . . ?
C011 C00Z C01C C00O -0.7(3) . . . . ?
C014 C00J C00N C01A 0.3(2) . . . . ?
C014 C00J C00V S004 86.03(17) . . . . ?
C017 C010 C019 C00K 0.9(3) . . . . ?
C019 C010 C017 C00U -0.2(3) . . . . ?
C01A C01D C01F C014 0.6(3) . . . . ?
C01C C00Z C011 C00M -0.2(3) . . . . ?
C01I C00Z C011 C00M -179.33(18) . . . . ?
C01I C00Z C01C C00O 178.46(17) . . . . ?
